data_4325920
loop_
_publ_author_name
'Dongming Yang'
'Yuqiang Ding'
'Haishun Wu'
'Wenjun Zheng'

_publ_section_title
;
 Synthesis and Structural Characterization of Alkaline-Earth-Metal
 Bis(amido)silane and Lithium Oxobis(aminolato)silane Complexes
;
_journal_name_full 'Inorganic Chemistry'
_journal_page_first 7698
_journal_page_last 7706
_journal_paper_doi 10.1021/ic200748z
_journal_volume 50
_journal_year 2011
_chemical_formula_sum 'C21 H36 Ba0.5 N O2 Si0.5'
_chemical_formula_weight 417.22
_chemical_name_systematic
; 
 ? 
;
_space_group_IT_number 13
_symmetry_cell_setting monoclinic
_symmetry_space_group_name_Hall '-P 2yc'
_symmetry_space_group_name_H-M 'P 1 2/c 1'
_atom_sites_solution_hydrogens geom
_atom_sites_solution_primary direct
_atom_sites_solution_secondary difmap
_audit_creation_method SHELXL-97
_cell_angle_alpha 90.00
_cell_angle_beta 108.854(12)
_cell_angle_gamma 90.00
_cell_formula_units_Z 4
_cell_length_a 10.606(3)
_cell_length_b 10.127(3)
_cell_length_c 22.487(6)
_cell_measurement_reflns_used 878
_cell_measurement_temperature 293(2)
_cell_measurement_theta_max 21.252
_cell_measurement_theta_min 2.797
_cell_volume 2285.7(11)
_computing_cell_refinement 'Bruker SMART'
_computing_data_collection 'Bruker SMART'
_computing_data_reduction 'Bruker SHELXTL'
_computing_molecular_graphics 'Bruker SHELXTL'
_computing_publication_material 'Bruker SHELXTL'
_computing_structure_refinement 'SHELXL-97 (Sheldrick, 1997)'
_computing_structure_solution 'SHELXS-97 (Sheldrick, 1990)'
_diffrn_ambient_temperature 293(2)
_diffrn_measured_fraction_theta_full 0.997
_diffrn_measured_fraction_theta_max 0.997
_diffrn_measurement_device_type 'CCD area detector'
_diffrn_measurement_method 'phi and omega scans'
_diffrn_radiation_monochromator graphite
_diffrn_radiation_source 'fine-focus sealed tube'
_diffrn_radiation_type MoK\a
_diffrn_radiation_wavelength 0.71073
_diffrn_reflns_av_R_equivalents 0.0481
_diffrn_reflns_av_sigmaI/netI 0.0503
_diffrn_reflns_limit_h_max 8
_diffrn_reflns_limit_h_min -11
_diffrn_reflns_limit_k_max 11
_diffrn_reflns_limit_k_min -11
_diffrn_reflns_limit_l_max 25
_diffrn_reflns_limit_l_min -24
_diffrn_reflns_number 7792
_diffrn_reflns_theta_full 23.29
_diffrn_reflns_theta_max 23.29
_diffrn_reflns_theta_min 1.91
_exptl_absorpt_coefficient_mu 0.932
_exptl_absorpt_correction_T_max 0.8728
_exptl_absorpt_correction_T_min 0.8141
_exptl_absorpt_correction_type multi-scan
_exptl_absorpt_process_details sadabs
_exptl_crystal_colour colorless
_exptl_crystal_density_diffrn 1.212
_exptl_crystal_description block
_exptl_crystal_F_000 880
_exptl_crystal_size_max 0.23
_exptl_crystal_size_mid 0.18
_exptl_crystal_size_min 0.15
_refine_diff_density_max 1.003
_refine_diff_density_min -0.422
_refine_diff_density_rms 0.071
_refine_ls_extinction_method none
_refine_ls_goodness_of_fit_ref 0.975
_refine_ls_hydrogen_treatment constr
_refine_ls_matrix_type full
_refine_ls_number_parameters 227
_refine_ls_number_reflns 3294
_refine_ls_number_restraints 0
_refine_ls_restrained_S_all 0.975
_refine_ls_R_factor_all 0.0530
_refine_ls_R_factor_gt 0.0434
_refine_ls_shift/su_max 0.000
_refine_ls_shift/su_mean 0.000
_refine_ls_structure_factor_coef Fsqd
_refine_ls_weighting_details 'calc w=1/[\s^2^(Fo^2^)+(0.0666P)^2^+0.0000P] where P=(Fo^2^+2Fc^2^)/3'
_refine_ls_weighting_scheme calc
_refine_ls_wR_factor_gt 0.1026
_refine_ls_wR_factor_ref 0.1068
_reflns_number_gt 2779
_reflns_number_total 3294
_reflns_threshold_expression >2sigma(I)
_cod_data_source_file ic200748z_si_002_4.cif
_cod_data_source_block a00701a
_cod_original_cell_volume 2285.7(12)
_cod_original_formula_sum 'C21 H36 Ba0.50 N O2 Si0.50'
_cod_database_code 4325920

loop_
_symmetry_equiv_pos_as_xyz
'x, y, z'
'-x, y, -z+1/2'
'-x, -y, -z'
'x, -y, z-1/2'

loop_
_atom_site_label
_atom_site_type_symbol
_atom_site_fract_x
_atom_site_fract_y
_atom_site_fract_z
_atom_site_U_iso_or_equiv
_atom_site_adp_type
_atom_site_occupancy
_atom_site_symmetry_multiplicity
_atom_site_calc_flag
_atom_site_refinement_flags
Ba1 Ba 0.5000 0.46126(4) 0.2500 0.05500(17) Uani 1 2 d S
Si1 Si 0.5000 0.1400(2) 0.2500 0.0951(9) Uani 1 2 d S
N1 N 0.5886(4) 0.2426(4) 0.30741(16) 0.0636(10) Uani 1 1 d .
C1 C 0.3982(10) 0.0198(9) 0.2789(4) 0.232(8) Uani 1 1 d .
H1A H 0.4226 -0.0687 0.2720 0.348 Uiso 1 1 calc R
H1B H 0.3054 0.0334 0.2566 0.348 Uiso 1 1 calc R
H1C H 0.4147 0.0333 0.3231 0.348 Uiso 1 1 calc R
C2 C 0.6648(5) 0.2028(4) 0.3680(2) 0.0568(12) Uani 1 1 d .
C3 C 0.6102(5) 0.1978(5) 0.4169(2) 0.0691(14) Uani 1 1 d .
C4 C 0.6892(6) 0.1651(6) 0.4768(2) 0.0860(17) Uani 1 1 d .
H4A H 0.6516 0.1630 0.5088 0.103 Uiso 1 1 calc R
C5 C 0.8209(6) 0.1356(7) 0.4905(3) 0.0942(19) Uani 1 1 d .
H5A H 0.8719 0.1123 0.5312 0.113 Uiso 1 1 calc R
C6 C 0.8765(5) 0.1407(6) 0.4440(2) 0.0812(16) Uani 1 1 d .
H6A H 0.9669 0.1227 0.4535 0.097 Uiso 1 1 calc R
C7 C 0.8020(5) 0.1719(5) 0.3828(2) 0.0633(12) Uani 1 1 d .
C8 C 0.8706(6) 0.1764(7) 0.3338(3) 0.0909(18) Uani 1 1 d .
H8A H 0.8013 0.1877 0.2929 0.109 Uiso 1 1 calc R
C9 C 0.9448(10) 0.0460(9) 0.3309(4) 0.147(4) Uani 1 1 d .
H9A H 0.8841 -0.0268 0.3249 0.221 Uiso 1 1 calc R
H9B H 1.0168 0.0343 0.3695 0.221 Uiso 1 1 calc R
H9C H 0.9796 0.0498 0.2965 0.221 Uiso 1 1 calc R
C10 C 0.9637(9) 0.2902(10) 0.3425(4) 0.169(4) Uani 1 1 d .
H10A H 0.9166 0.3708 0.3431 0.253 Uiso 1 1 calc R
H10B H 0.9997 0.2926 0.3084 0.253 Uiso 1 1 calc R
H10C H 1.0350 0.2805 0.3815 0.253 Uiso 1 1 calc R
C11 C 0.4663(6) 0.2342(8) 0.4075(3) 0.103(2) Uani 1 1 d .
H11A H 0.4206 0.2428 0.3622 0.124 Uiso 1 1 calc R
C12 C 0.3935(7) 0.1300(11) 0.4323(4) 0.171(4) Uani 1 1 d .
H12A H 0.3031 0.1574 0.4249 0.256 Uiso 1 1 calc R
H12B H 0.4371 0.1187 0.4766 0.256 Uiso 1 1 calc R
H12C H 0.3943 0.0478 0.4111 0.256 Uiso 1 1 calc R
C13 C 0.4566(10) 0.3640(11) 0.4372(4) 0.170(4) Uani 1 1 d .
H13A H 0.5019 0.4303 0.4213 0.255 Uiso 1 1 calc R
H13B H 0.4971 0.3571 0.4820 0.255 Uiso 1 1 calc R
H13C H 0.3646 0.3880 0.4276 0.255 Uiso 1 1 calc R
O1 O 0.6778(5) 0.5971(5) 0.3556(2) 0.1254(17) Uani 1 1 d .
C14 C 0.7597(15) 0.5440(9) 0.4098(6) 0.239(8) Uani 1 1 d .
H14A H 0.7076 0.4895 0.4287 0.286 Uiso 1 1 calc R
H14B H 0.8245 0.4876 0.4002 0.286 Uiso 1 1 calc R
C15 C 0.8249(11) 0.6371(11) 0.4518(4) 0.196(5) Uani 1 1 d .
H15A H 0.9205 0.6244 0.4636 0.235 Uiso 1 1 calc R
H15B H 0.7990 0.6329 0.4894 0.235 Uiso 1 1 calc R
C16 C 0.7884(14) 0.7576(11) 0.4216(6) 0.219(6) Uani 1 1 d .
H16A H 0.7403 0.8109 0.4430 0.263 Uiso 1 1 calc R
H16B H 0.8663 0.8061 0.4203 0.263 Uiso 1 1 calc R
C17 C 0.7079(13) 0.7253(10) 0.3619(6) 0.263(9) Uani 1 1 d .
H17A H 0.6262 0.7761 0.3519 0.316 Uiso 1 1 calc R
H17B H 0.7527 0.7494 0.3321 0.316 Uiso 1 1 calc R
O2 O 0.6814(5) 0.5755(4) 0.2002(2) 0.1065(14) Uani 1 1 d .
C18 C 0.7992(8) 0.5183(10) 0.1965(5) 0.147(3) Uani 1 1 d .
H18A H 0.7823 0.4313 0.1776 0.177 Uiso 1 1 calc R
H18B H 0.8656 0.5110 0.2378 0.177 Uiso 1 1 calc R
C19 C 0.8440(10) 0.6142(13) 0.1551(6) 0.189(5) Uani 1 1 d .
H19A H 0.9404 0.6204 0.1689 0.227 Uiso 1 1 calc R
H19B H 0.8129 0.5853 0.1117 0.227 Uiso 1 1 calc R
C20 C 0.7884(11) 0.7351(10) 0.1613(5) 0.168(4) Uani 1 1 d .
H20A H 0.7696 0.7872 0.1232 0.202 Uiso 1 1 calc R
H20B H 0.8463 0.7850 0.1964 0.202 Uiso 1 1 calc R
C21 C 0.6713(13) 0.6978(8) 0.1723(8) 0.255(9) Uani 1 1 d .
H21A H 0.6500 0.7629 0.1992 0.305 Uiso 1 1 calc R
H21B H 0.5989 0.6965 0.1327 0.305 Uiso 1 1 calc R

loop_
_atom_site_aniso_label
_atom_site_aniso_U_11
_atom_site_aniso_U_22
_atom_site_aniso_U_33
_atom_site_aniso_U_23
_atom_site_aniso_U_13
_atom_site_aniso_U_12
Ba1 0.0635(3) 0.0451(2) 0.0489(2) 0.000 0.00767(17) 0.000
Si1 0.132(2) 0.0407(11) 0.0678(13) 0.000 -0.0300(13) 0.000
N1 0.077(3) 0.048(2) 0.046(2) 0.0062(16) -0.0065(18) 0.0012(19)
C1 0.276(13) 0.164(8) 0.144(8) 0.091(7) -0.086(8) -0.158(9)
C2 0.067(3) 0.042(2) 0.049(3) 0.0042(19) 0.002(2) -0.002(2)
C3 0.074(3) 0.064(3) 0.061(3) 0.014(2) 0.011(3) 0.009(3)
C4 0.099(4) 0.100(4) 0.061(3) 0.020(3) 0.027(3) 0.020(4)
C5 0.106(5) 0.108(5) 0.049(3) 0.020(3) -0.003(3) 0.010(4)
C6 0.063(3) 0.097(4) 0.065(3) 0.014(3) -0.006(3) 0.008(3)
C7 0.062(3) 0.064(3) 0.057(3) 0.010(2) 0.009(2) -0.002(2)
C8 0.079(4) 0.111(5) 0.083(4) 0.024(3) 0.027(3) 0.008(4)
C9 0.168(8) 0.161(8) 0.141(7) 0.040(6) 0.089(6) 0.071(7)
C10 0.154(7) 0.207(11) 0.155(8) 0.048(7) 0.063(6) -0.056(8)
C11 0.092(4) 0.124(6) 0.099(4) 0.035(4) 0.038(4) 0.038(4)
C12 0.096(5) 0.225(11) 0.200(9) 0.094(9) 0.061(6) 0.021(7)
C13 0.183(9) 0.188(10) 0.152(8) 0.031(7) 0.073(7) 0.108(8)
O1 0.147(4) 0.111(4) 0.082(3) -0.016(3) -0.013(3) -0.043(3)
C14 0.307(17) 0.097(7) 0.197(12) -0.040(7) -0.078(12) -0.012(8)
C15 0.224(11) 0.164(10) 0.126(7) -0.009(7) -0.048(7) -0.072(9)
C16 0.281(15) 0.112(8) 0.190(11) -0.025(8) -0.026(10) -0.063(9)
C17 0.302(15) 0.103(7) 0.225(12) 0.037(7) -0.136(11) -0.065(9)
O2 0.124(4) 0.083(3) 0.134(4) 0.004(3) 0.071(3) -0.003(3)
C18 0.100(6) 0.149(7) 0.189(10) 0.061(7) 0.043(6) 0.035(6)
C19 0.175(9) 0.188(11) 0.260(13) 0.040(11) 0.148(9) 0.013(9)
C20 0.202(11) 0.109(7) 0.235(11) 0.045(7) 0.126(9) 0.011(7)
C21 0.256(13) 0.078(6) 0.55(3) 0.048(10) 0.291(17) 0.026(7)

loop_
_atom_type_symbol
_atom_type_description
_atom_type_scat_dispersion_real
_atom_type_scat_dispersion_imag
_atom_type_scat_source
C C 0.0033 0.0016 'International Tables Vol C Tables 4.2.6.8 and 6.1.1.4'
H H 0.0000 0.0000 'International Tables Vol C Tables 4.2.6.8 and 6.1.1.4'
N N 0.0061 0.0033 'International Tables Vol C Tables 4.2.6.8 and 6.1.1.4'
O O 0.0106 0.0060 'International Tables Vol C Tables 4.2.6.8 and 6.1.1.4'
Si Si 0.0817 0.0704 'International Tables Vol C Tables 4.2.6.8 and 6.1.1.4'
Ba Ba -0.3244 2.2819 'International Tables Vol C Tables 4.2.6.8 and 6.1.1.4'

loop_
_geom_angle_atom_site_label_1
_geom_angle_atom_site_label_2
_geom_angle_atom_site_label_3
_geom_angle
_geom_angle_site_symmetry_1
_geom_angle_site_symmetry_3
N1 Ba1 N1 61.93(15) 2_655 .
N1 Ba1 O2 111.84(14) 2_655 2_655
N1 Ba1 O2 110.10(13) . 2_655
N1 Ba1 O2 110.10(13) 2_655 .
N1 Ba1 O2 111.84(14) . .
O2 Ba1 O2 130.67(19) 2_655 .
N1 Ba1 O1 149.60(14) 2_655 .
N1 Ba1 O1 87.80(14) . .
O2 Ba1 O1 79.69(16) 2_655 .
O2 Ba1 O1 77.17(16) . .
N1 Ba1 O1 87.80(14) 2_655 2_655
N1 Ba1 O1 149.60(14) . 2_655
O2 Ba1 O1 77.17(16) 2_655 2_655
O2 Ba1 O1 79.69(16) . 2_655
O1 Ba1 O1 122.6(2) . 2_655
N1 Ba1 Si1 30.97(8) 2_655 .
N1 Ba1 Si1 30.97(8) . .
O2 Ba1 Si1 114.66(9) 2_655 .
O2 Ba1 Si1 114.66(9) . .
O1 Ba1 Si1 118.72(12) . .
O1 Ba1 Si1 118.72(12) 2_655 .
N1 Si1 N1 104.0(3) . 2_655
N1 Si1 C1 112.0(3) . .
N1 Si1 C1 115.1(3) 2_655 .
N1 Si1 C1 115.1(3) . 2_655
N1 Si1 C1 112.0(3) 2_655 2_655
C1 Si1 C1 99.2(8) . 2_655
N1 Si1 Ba1 51.98(13) . .
N1 Si1 Ba1 51.98(13) 2_655 .
C1 Si1 Ba1 130.4(4) . .
C1 Si1 Ba1 130.4(4) 2_655 .
C2 N1 Si1 124.8(3) . .
C2 N1 Ba1 137.4(3) . .
Si1 N1 Ba1 97.06(15) . .
Si1 C1 H1A 109.5 . .
Si1 C1 H1B 109.5 . .
H1A C1 H1B 109.5 . .
Si1 C1 H1C 109.5 . .
H1A C1 H1C 109.5 . .
H1B C1 H1C 109.5 . .
N1 C2 C3 121.3(4) . .
N1 C2 C7 121.1(4) . .
C3 C2 C7 117.5(4) . .
C4 C3 C2 120.1(5) . .
C4 C3 C11 117.6(5) . .
C2 C3 C11 122.3(4) . .
C5 C4 C3 122.1(5) . .
C5 C4 H4A 119.0 . .
C3 C4 H4A 119.0 . .
C6 C5 C4 119.1(5) . .
C6 C5 H5A 120.5 . .
C4 C5 H5A 120.5 . .
C5 C6 C7 121.6(5) . .
C5 C6 H6A 119.2 . .
C7 C6 H6A 119.2 . .
C6 C7 C2 119.7(5) . .
C6 C7 C8 118.7(5) . .
C2 C7 C8 121.6(4) . .
C10 C8 C7 112.7(6) . .
C10 C8 C9 109.9(7) . .
C7 C8 C9 112.2(5) . .
C10 C8 H8A 107.3 . .
C7 C8 H8A 107.3 . .
C9 C8 H8A 107.3 . .
C8 C9 H9A 109.5 . .
C8 C9 H9B 109.5 . .
H9A C9 H9B 109.5 . .
C8 C9 H9C 109.5 . .
H9A C9 H9C 109.5 . .
H9B C9 H9C 109.5 . .
C8 C10 H10A 109.5 . .
C8 C10 H10B 109.5 . .
H10A C10 H10B 109.5 . .
C8 C10 H10C 109.5 . .
H10A C10 H10C 109.5 . .
H10B C10 H10C 109.5 . .
C13 C11 C3 111.3(7) . .
C13 C11 C12 109.3(7) . .
C3 C11 C12 112.8(6) . .
C13 C11 H11A 107.7 . .
C3 C11 H11A 107.7 . .
C12 C11 H11A 107.7 . .
C11 C12 H12A 109.5 . .
C11 C12 H12B 109.5 . .
H12A C12 H12B 109.5 . .
C11 C12 H12C 109.5 . .
H12A C12 H12C 109.5 . .
H12B C12 H12C 109.5 . .
C11 C13 H13A 109.5 . .
C11 C13 H13B 109.5 . .
H13A C13 H13B 109.5 . .
C11 C13 H13C 109.5 . .
H13A C13 H13C 109.5 . .
H13B C13 H13C 109.5 . .
C17 O1 C14 103.2(6) . .
C17 O1 Ba1 128.8(5) . .
C14 O1 Ba1 127.8(5) . .
C15 C14 O1 112.6(8) . .
C15 C14 H14A 109.1 . .
O1 C14 H14A 109.1 . .
C15 C14 H14B 109.1 . .
O1 C14 H14B 109.1 . .
H14A C14 H14B 107.8 . .
C14 C15 C16 105.8(9) . .
C14 C15 H15A 110.6 . .
C16 C15 H15A 110.6 . .
C14 C15 H15B 110.6 . .
C16 C15 H15B 110.6 . .
H15A C15 H15B 108.7 . .
C17 C16 C15 104.8(8) . .
C17 C16 H16A 110.8 . .
C15 C16 H16A 110.8 . .
C17 C16 H16B 110.8 . .
C15 C16 H16B 110.8 . .
H16A C16 H16B 108.9 . .
O1 C17 C16 112.7(9) . .
O1 C17 H17A 109.1 . .
C16 C17 H17A 109.1 . .
O1 C17 H17B 109.1 . .
C16 C17 H17B 109.1 . .
H17A C17 H17B 107.8 . .
C21 O2 C18 106.6(6) . .
C21 O2 Ba1 126.7(5) . .
C18 O2 Ba1 126.7(4) . .
O2 C18 C19 103.4(7) . .
O2 C18 H18A 111.1 . .
C19 C18 H18A 111.1 . .
O2 C18 H18B 111.1 . .
C19 C18 H18B 111.1 . .
H18A C18 H18B 109.1 . .
C20 C19 C18 105.9(8) . .
C20 C19 H19A 110.5 . .
C18 C19 H19A 110.5 . .
C20 C19 H19B 110.5 . .
C18 C19 H19B 110.5 . .
H19A C19 H19B 108.7 . .
C19 C20 C21 102.2(9) . .
C19 C20 H20A 111.3 . .
C21 C20 H20A 111.3 . .
C19 C20 H20B 111.3 . .
C21 C20 H20B 111.3 . .
H20A C20 H20B 109.2 . .
O2 C21 C20 112.4(9) . .
O2 C21 H21A 109.1 . .
C20 C21 H21A 109.1 . .
O2 C21 H21B 109.1 . .
C20 C21 H21B 109.1 . .
H21A C21 H21B 107.9 . .

loop_
_geom_bond_atom_site_label_1
_geom_bond_atom_site_label_2
_geom_bond_distance
_geom_bond_site_symmetry_2
Ba1 N1 2.582(4) 2_655
Ba1 N1 2.582(4) .
Ba1 O2 2.774(4) 2_655
Ba1 O2 2.774(4) .
Ba1 O1 2.863(4) .
Ba1 O1 2.863(4) 2_655
Ba1 Si1 3.253(2) .
Si1 N1 1.687(4) .
Si1 N1 1.687(4) 2_655
Si1 C1 1.877(8) .
Si1 C1 1.877(8) 2_655
N1 C2 1.400(5) .
C1 H1A 0.9600 .
C1 H1B 0.9600 .
C1 H1C 0.9600 .
C2 C3 1.400(7) .
C2 C7 1.419(6) .
C3 C4 1.377(7) .
C3 C11 1.516(7) .
C4 C5 1.362(8) .
C4 H4A 0.9300 .
C5 C6 1.357(8) .
C5 H5A 0.9300 .
C6 C7 1.385(7) .
C6 H6A 0.9300 .
C7 C8 1.504(7) .
C8 C10 1.489(10) .
C8 C9 1.550(9) .
C8 H8A 0.9800 .
C9 H9A 0.9600 .
C9 H9B 0.9600 .
C9 H9C 0.9600 .
C10 H10A 0.9600 .
C10 H10B 0.9600 .
C10 H10C 0.9600 .
C11 C13 1.494(12) .
C11 C12 1.517(10) .
C11 H11A 0.9800 .
C12 H12A 0.9600 .
C12 H12B 0.9600 .
C12 H12C 0.9600 .
C13 H13A 0.9600 .
C13 H13B 0.9600 .
C13 H13C 0.9600 .
O1 C17 1.333(10) .
O1 C14 1.359(11) .
C14 C15 1.355(11) .
C14 H14A 0.9700 .
C14 H14B 0.9700 .
C15 C16 1.389(13) .
C15 H15A 0.9700 .
C15 H15B 0.9700 .
C16 C17 1.378(12) .
C16 H16A 0.9700 .
C16 H16B 0.9700 .
C17 H17A 0.9700 .
C17 H17B 0.9700 .
O2 C21 1.376(10) .
O2 C18 1.403(9) .
C18 C19 1.524(12) .
C18 H18A 0.9700 .
C18 H18B 0.9700 .
C19 C20 1.386(13) .
C19 H19A 0.9700 .
C19 H19B 0.9700 .
C20 C21 1.394(12) .
C20 H20A 0.9700 .
C20 H20B 0.9700 .
C21 H21A 0.9700 .
C21 H21B 0.9700 .
